data_4085412
loop_
_publ_author_name
'W\/lodarska, Agata'
'Kozio\/l, Andrzej'
'Dranka, Maciej'
'Gryff-Keller, Adam'
'Szczeci\'nski, Przemys\/law'
'Jurkowski, Jakub'
'Pietrzykowski, Antoni'

_publ_section_title
;
 Synthesis, Structure, and Solution Dynamic Behavior of Nickel Complexes
 Bearing a 1,3-Diallyl-Substituted NHC Ligand
;
_journal_issue 3
_journal_name_full Organometallics
_journal_page_first 577
_journal_paper_doi 10.1021/om500939s
_journal_volume 34
_journal_year 2015
_chemical_formula_moiety 'C15 H19 Br N2 Ni'
_chemical_formula_sum 'C15 H19 Br N2 Ni'
_chemical_formula_weight 365.94
_space_group_crystal_system monoclinic
_space_group_IT_number 14
_space_group_name_Hall '-P 2ybc'
_space_group_name_H-M_alt 'P 1 21/c 1'
_symmetry_cell_setting monoclinic
_symmetry_Int_Tables_number 14
_symmetry_space_group_name_Hall '-P 2ybc'
_symmetry_space_group_name_H-M 'P 1 21/c 1'
_atom_sites_solution_hydrogens geom
_atom_sites_solution_primary direct
_audit_creation_date 2014-08-03
_audit_creation_method
;
Olex2 1.2-beta
(compiled 2014.07.22 svn.r2960 for OlexSys, GUI svn.r4862)
;
_cell_angle_alpha 90
_cell_angle_beta 92.4415(15)
_cell_angle_gamma 90
_cell_formula_units_Z 8
_cell_length_a 11.99221(20)
_cell_length_b 16.0882(2)
_cell_length_c 15.8008(3)
_cell_measurement_reflns_used 13192
_cell_measurement_temperature 120.0
_cell_measurement_theta_max 30.1230
_cell_measurement_theta_min 3.5990
_cell_volume 3045.73(9)
_computing_cell_refinement
;
CrysAlisPro, Agilent Technologies,
Version 1.171.37.33 (release 27-03-2014 CrysAlis171 .NET)
(compiled Mar 27 2014,17:12:48)
;
_computing_data_collection
;
CrysAlisPro, Agilent Technologies,
Version 1.171.37.33 (release 27-03-2014 CrysAlis171 .NET)
(compiled Mar 27 2014,17:12:48)
;
_computing_data_reduction
;
CrysAlisPro, Agilent Technologies,
Version 1.171.37.33 (release 27-03-2014 CrysAlis171 .NET)
(compiled Mar 27 2014,17:12:48)
;
_computing_molecular_graphics 'Olex2 (Dolomanov et al., 2009)'
_computing_publication_material 'Olex2 (Dolomanov et al., 2009)'
_computing_structure_refinement 'ShelXL (Sheldrick, 2008)'
_computing_structure_solution 'ShelXS (Sheldrick, 2008)'
_diffrn_ambient_temperature 120.0
_diffrn_detector 'CCD plate'
_diffrn_detector_area_resol_mean 10.3347
_diffrn_detector_type Atlas
_diffrn_measured_fraction_theta_full 0.998
_diffrn_measured_fraction_theta_max 0.998
_diffrn_measurement_details
;
  1 omega  -73.00   -1.00   1.0000   40.0000
omega____ theta____ kappa____ phi______ frames
    -      -14.0909  127.0000  162.0860 72

  2 omega  -76.00   -1.00   1.0000   40.0000
omega____ theta____ kappa____ phi______ frames
    -      -14.0909  132.0000 -137.4367 75

  3 omega  -92.00   17.00   1.0000   40.0000
omega____ theta____ kappa____ phi______ frames
    -      -14.0909  -77.0000   90.0000 109

  4 omega  -90.00   -6.00   1.0000   40.0000
omega____ theta____ kappa____ phi______ frames
    -      -14.0909  -38.0000  -30.0000 84

  5 omega  -40.00   58.00   1.0000   40.0000
omega____ theta____ kappa____ phi______ frames
    -      -14.0909   38.0000   30.0000 98

  6 omega  -44.00   60.00   1.0000   40.0000
omega____ theta____ kappa____ phi______ frames
    -      -14.0909   57.0000  120.0000 104

  7 omega  -86.00   17.00   1.0000   40.0000
omega____ theta____ kappa____ phi______ frames
    -      -14.0909  -77.0000 -120.0000 103

  8 omega   26.00   76.00   1.0000   40.0000
omega____ theta____ kappa____ phi______ frames
    -       14.7159 -131.0000   83.1582 50
;
_diffrn_measurement_device 'four-circle diffractometer'
_diffrn_measurement_device_type 'Xcalibur, Atlas, Gemini A Ultra'
_diffrn_measurement_method '\w scans'
_diffrn_orient_matrix_UB_11 -0.0211503000
_diffrn_orient_matrix_UB_12 0.0279507000
_diffrn_orient_matrix_UB_13 -0.0314901000
_diffrn_orient_matrix_UB_21 0.0475993000
_diffrn_orient_matrix_UB_22 -0.0072307000
_diffrn_orient_matrix_UB_23 -0.0241075000
_diffrn_orient_matrix_UB_31 -0.0280872000
_diffrn_orient_matrix_UB_32 -0.0333201000
_diffrn_orient_matrix_UB_33 -0.0211556000
_diffrn_radiation_monochromator graphite
_diffrn_radiation_probe x-ray
_diffrn_radiation_type MoK\a
_diffrn_radiation_wavelength 0.71073
_diffrn_reflns_av_R_equivalents 0.0486
_diffrn_reflns_av_unetI/netI 0.0273
_diffrn_reflns_Laue_measured_fraction_full 0.998
_diffrn_reflns_Laue_measured_fraction_max 0.998
_diffrn_reflns_limit_h_max 15
_diffrn_reflns_limit_h_min -15
_diffrn_reflns_limit_k_max 20
_diffrn_reflns_limit_k_min -20
_diffrn_reflns_limit_l_max 20
_diffrn_reflns_limit_l_min -20
_diffrn_reflns_number 52519
_diffrn_reflns_point_group_measured_fraction_full 0.998
_diffrn_reflns_point_group_measured_fraction_max 0.998
_diffrn_reflns_theta_full 26.000
_diffrn_reflns_theta_max 27.374
_diffrn_reflns_theta_min 3.284
_diffrn_source 'Enhance (Mo) X-ray Source'
_exptl_absorpt_coefficient_mu 3.886
_exptl_absorpt_correction_T_max 0.886
_exptl_absorpt_correction_T_min 0.464
_exptl_absorpt_correction_type analytical
_exptl_absorpt_process_details
;
CrysAlisPro, Agilent Technologies,
Version 1.171.37.33 (release 27-03-2014 CrysAlis171 .NET)
(compiled Mar 27 2014,17:12:48)
Analytical numeric absorption correction using a multifaceted crystal
            model based on expressions derived by R.C. Clark & J.S. Reid.
(Clark, R. C. & Reid, J. S. (1995). Acta Cryst. A51, 887-897)
Empirical absorption correction using spherical harmonics,
 implemented in SCALE3 ABSPACK scaling algorithm.
;
_exptl_crystal_colour orange
_exptl_crystal_colour_primary orange
_exptl_crystal_density_diffrn 1.596
_exptl_crystal_description plate
_exptl_crystal_F_000 1488
_exptl_crystal_size_max 0.282
_exptl_crystal_size_mid 0.204
_exptl_crystal_size_min 0.046
_refine_diff_density_max 0.604
_refine_diff_density_min -0.387
_refine_diff_density_rms 0.073
_refine_ls_extinction_method none
_refine_ls_goodness_of_fit_ref 1.041
_refine_ls_hydrogen_treatment constr
_refine_ls_matrix_type full
_refine_ls_number_parameters 345
_refine_ls_number_reflns 6899
_refine_ls_number_restraints 0
_refine_ls_restrained_S_all 1.041
_refine_ls_R_factor_all 0.0417
_refine_ls_R_factor_gt 0.0275
_refine_ls_shift/su_max 0.002
_refine_ls_shift/su_mean 0.000
_refine_ls_structure_factor_coef Fsqd
_refine_ls_weighting_details 'w=1/[\s^2^(Fo^2^)+(0.0230P)^2^+1.6610P] where P=(Fo^2^+2Fc^2^)/3'
_refine_ls_weighting_scheme calc
_refine_ls_wR_factor_gt 0.0578
_refine_ls_wR_factor_ref 0.0632
_reflns_Friedel_coverage 0.000
_reflns_number_gt 5551
_reflns_number_total 6899
_reflns_threshold_expression 'I > 2\s(I)'
_cod_data_source_file om500939s_si_002.cif
_cod_data_source_block compound_1b
_cod_depositor_comments 'Adding full bibliography for 4085411--4085414.cif.'
_cod_original_sg_symbol_H-M 'P 21/c'
_cod_database_code 4085412
_shelxl_version_number 2014-3
_shelx_space_group_comment
;
The symmetry employed for this shelxl refinement is uniquely defined
by the following loop, which should always be used as a source of
symmetry information in preference to the above space-group names.
They are only intended as comments.
;

loop_
_space_group_symop_operation_xyz
'x, y, z'
'-x, y+1/2, -z+1/2'
'-x, -y, -z'
'x, -y-1/2, z-1/2'

loop_
_atom_site_label
_atom_site_type_symbol
_atom_site_fract_x
_atom_site_fract_y
_atom_site_fract_z
_atom_site_U_iso_or_equiv
_atom_site_adp_type
_atom_site_occupancy
_atom_site_site_symmetry_order
_atom_site_calc_flag
_atom_site_refinement_flags_posn
Br1 Br 1.01541(2) 0.16099(2) 0.36340(2) 0.02212(6) Uani 1 1 d .
Ni1 Ni 0.88309(2) 0.14682(2) 0.46598(2) 0.01630(7) Uani 1 1 d .
N1 N 0.88608(14) 0.32661(10) 0.49090(12) 0.0185(4) Uani 1 1 d .
N2 N 0.96020(15) 0.26343(10) 0.59813(11) 0.0194(4) Uani 1 1 d .
C1 C 0.91078(17) 0.24932(12) 0.52093(14) 0.0172(4) Uani 1 1 d .
C2 C 0.91987(18) 0.38714(13) 0.54866(15) 0.0227(5) Uani 1 1 d .
H2 H 0.9117 0.4455 0.5418 0.027 Uiso 1 1 calc R
C3 C 0.96618(18) 0.34788(13) 0.61593(15) 0.0231(5) Uani 1 1 d .
H3 H 0.9971 0.3729 0.6661 0.028 Uiso 1 1 calc R
C4 C 1.00664(18) 0.19972(14) 0.65571(14) 0.0239(5) Uani 1 1 d .
H4A H 0.9711 0.1457 0.6416 0.029 Uiso 1 1 calc R
H4B H 0.9884 0.2141 0.7145 0.029 Uiso 1 1 calc R
C5 C 1.12976(19) 0.19103(13) 0.65126(15) 0.0248(5) Uani 1 1 d .
H5 H 1.1597 0.1760 0.5987 0.030 Uiso 1 1 calc R
C6 C 1.19866(19) 0.20317(14) 0.71662(17) 0.0302(6) Uani 1 1 d .
H6A H 1.1706 0.2182 0.7698 0.036 Uiso 1 1 calc R
H6B H 1.2767 0.1969 0.7109 0.036 Uiso 1 1 calc R
C7 C 0.83513(18) 0.34505(13) 0.40697(15) 0.0232(5) Uani 1 1 d .
H7A H 0.7690 0.3810 0.4132 0.028 Uiso 1 1 calc R
H7B H 0.8098 0.2927 0.3794 0.028 Uiso 1 1 calc R
C8 C 0.91615(19) 0.38760(13) 0.35266(15) 0.0239(5) Uani 1 1 d .
H8 H 0.9857 0.3610 0.3450 0.029 Uiso 1 1 calc R
C9 C 0.8982(2) 0.45908(15) 0.31478(16) 0.0361(6) Uani 1 1 d .
H9A H 0.8295 0.4874 0.3211 0.043 Uiso 1 1 calc R
H9B H 0.9538 0.4826 0.2810 0.043 Uiso 1 1 calc R
C10 C 0.70945(18) 0.11342(13) 0.45466(16) 0.0251(5) Uani 1 1 d .
H10 H 0.6490 0.1489 0.4383 0.030 Uiso 1 1 calc R
C11 C 0.75906(18) 0.10431(13) 0.53848(15) 0.0239(5) Uani 1 1 d .
H11 H 0.7414 0.1367 0.5864 0.029 Uiso 1 1 calc R
C12 C 0.83877(18) 0.03917(13) 0.53809(15) 0.0248(5) Uani 1 1 d .
H12 H 0.8780 0.0158 0.5859 0.030 Uiso 1 1 calc R
C13 C 0.84789(18) 0.01645(13) 0.45431(16) 0.0245(5) Uani 1 1 d .
H13 H 0.9001 -0.0225 0.4343 0.029 Uiso 1 1 calc R
C14 C 0.76650(19) 0.06057(13) 0.40191(15) 0.0249(5) Uani 1 1 d .
C15 C 0.7480(2) 0.04791(16) 0.30898(17) 0.0387(7) Uani 1 1 d .
H15A H 0.6922 0.0877 0.2868 0.058 Uiso 1 1 calc GR
H15B H 0.7212 -0.0088 0.2982 0.058 Uiso 1 1 calc GR
H15C H 0.8183 0.0565 0.2808 0.058 Uiso 1 1 calc GR
Br2 Br 0.51036(2) 0.34169(2) 0.37611(2) 0.02640(7) Uani 1 1 d .
Ni2 Ni 0.36911(2) 0.33770(2) 0.47238(2) 0.01485(7) Uani 1 1 d .
N3 N 0.45253(14) 0.20974(10) 0.59012(12) 0.0190(4) Uani 1 1 d .
N4 N 0.37711(14) 0.15730(10) 0.47734(12) 0.0195(4) Uani 1 1 d .
C16 C 0.40186(16) 0.23102(12) 0.51490(14) 0.0170(4) Uani 1 1 d .
C17 C 0.45858(18) 0.12408(13) 0.59885(15) 0.0238(5) Uani 1 1 d .
H17 H 0.4902 0.0943 0.6459 0.029 Uiso 1 1 calc R
C18 C 0.41133(18) 0.09144(13) 0.52831(15) 0.0230(5) Uani 1 1 d .
H18 H 0.4029 0.0340 0.5156 0.028 Uiso 1 1 calc R
C19 C 0.32607(18) 0.14800(13) 0.39205(15) 0.0228(5) Uani 1 1 d .
H19A H 0.3032 0.2033 0.3701 0.027 Uiso 1 1 calc R
H19B H 0.2583 0.1132 0.3948 0.027 Uiso 1 1 calc R
C20 C 0.4040(2) 0.10926(14) 0.33308(15) 0.0271(5) Uani 1 1 d .
H20 H 0.4741 0.1355 0.3264 0.033 Uiso 1 1 calc R
C21 C 0.3827(2) 0.04130(16) 0.28961(16) 0.0385(6) Uani 1 1 d .
H21A H 0.3135 0.0135 0.2948 0.046 Uiso 1 1 calc R
H21B H 0.4365 0.0199 0.2529 0.046 Uiso 1 1 calc R
C22 C 0.50363(18) 0.26778(13) 0.65174(14) 0.0225(5) Uani 1 1 d .
H22A H 0.4818 0.2523 0.7094 0.027 Uiso 1 1 calc R
H22B H 0.4756 0.3246 0.6397 0.027 Uiso 1 1 calc R
C23 C 0.62748(18) 0.26712(13) 0.64861(14) 0.0221(5) Uani 1 1 d .
H23 H 0.6598 0.2771 0.5957 0.027 Uiso 1 1 calc R
C24 C 0.69456(19) 0.25344(14) 0.71527(16) 0.0285(5) Uani 1 1 d .
H24A H 0.6644 0.2433 0.7689 0.034 Uiso 1 1 calc R
H24B H 0.7731 0.2537 0.7097 0.034 Uiso 1 1 calc R
C25 C 0.31984(17) 0.44513(13) 0.54409(14) 0.0200(5) Uani 1 1 d .
H25 H 0.3626 0.4757 0.5855 0.024 Uiso 1 1 calc R
C26 C 0.25561(17) 0.37336(13) 0.55842(15) 0.0223(5) Uani 1 1 d .
H26 H 0.2532 0.3440 0.6105 0.027 Uiso 1 1 calc R
C27 C 0.19403(17) 0.35195(13) 0.48054(15) 0.0230(5) Uani 1 1 d .
H27 H 0.1413 0.3082 0.4731 0.028 Uiso 1 1 calc R
C28 C 0.22642(17) 0.40719(13) 0.41909(15) 0.0213(5) Uani 1 1 d .
H28 H 0.1992 0.4083 0.3617 0.026 Uiso 1 1 calc R
C29 C 0.30858(17) 0.46287(12) 0.45707(14) 0.0189(5) Uani 1 1 d .
C30 C 0.36357(19) 0.53189(13) 0.41189(15) 0.0261(5) Uani 1 1 d .
H30A H 0.4164 0.5603 0.4510 0.039 Uiso 1 1 calc GR
H30B H 0.3069 0.5714 0.3906 0.039 Uiso 1 1 calc GR
H30C H 0.4036 0.5093 0.3642 0.039 Uiso 1 1 calc GR

loop_
_atom_site_aniso_label
_atom_site_aniso_U_11
_atom_site_aniso_U_22
_atom_site_aniso_U_33
_atom_site_aniso_U_23
_atom_site_aniso_U_13
_atom_site_aniso_U_12
Br1 0.02104(11) 0.02175(11) 0.02406(12) 0.00144(9) 0.00660(9) -0.00015(8)
Ni1 0.01622(14) 0.01494(13) 0.01783(14) -0.00103(10) 0.00166(11) -0.00314(10)
N1 0.0171(9) 0.0163(8) 0.0221(10) -0.0016(7) -0.0002(7) 0.0000(7)
N2 0.0221(9) 0.0199(9) 0.0162(10) -0.0019(7) 0.0003(8) -0.0056(7)
C1 0.0133(10) 0.0197(10) 0.0188(11) -0.0002(8) 0.0037(8) -0.0025(8)
C2 0.0219(11) 0.0186(11) 0.0278(13) -0.0080(9) 0.0036(10) -0.0025(9)
C3 0.0259(12) 0.0239(11) 0.0197(11) -0.0070(9) 0.0047(9) -0.0069(9)
C4 0.0290(12) 0.0250(11) 0.0173(12) 0.0052(9) -0.0042(10) -0.0084(10)
C5 0.0341(13) 0.0166(10) 0.0240(13) 0.0033(9) 0.0063(10) 0.0014(9)
C6 0.0231(12) 0.0309(13) 0.0366(15) 0.0073(11) 0.0028(11) 0.0016(10)
C7 0.0221(11) 0.0213(11) 0.0255(12) 0.0016(9) -0.0075(9) 0.0010(9)
C8 0.0255(12) 0.0225(11) 0.0233(12) -0.0064(9) -0.0020(10) 0.0016(9)
C9 0.0486(16) 0.0268(13) 0.0333(15) -0.0016(11) 0.0083(12) 0.0016(12)
C10 0.0160(11) 0.0192(11) 0.0400(15) 0.0036(10) -0.0014(10) -0.0050(9)
C11 0.0228(11) 0.0203(11) 0.0291(13) -0.0009(9) 0.0080(10) -0.0067(9)
C12 0.0245(12) 0.0205(11) 0.0293(13) 0.0063(10) -0.0002(10) -0.0060(9)
C13 0.0227(11) 0.0138(10) 0.0370(14) -0.0001(9) 0.0029(10) -0.0032(9)
C14 0.0268(12) 0.0210(11) 0.0265(13) 0.0012(9) -0.0032(10) -0.0126(9)
C15 0.0520(17) 0.0331(14) 0.0302(15) -0.0028(11) -0.0074(13) -0.0153(12)
Br2 0.02478(12) 0.02451(12) 0.03089(14) -0.00487(9) 0.01267(10) -0.00195(9)
Ni2 0.01504(13) 0.01249(13) 0.01709(14) 0.00129(10) 0.00164(10) 0.00219(10)
N3 0.0203(9) 0.0168(9) 0.0200(10) 0.0021(7) 0.0011(8) 0.0044(7)
N4 0.0185(9) 0.0146(8) 0.0255(10) 0.0012(7) -0.0002(8) 0.0018(7)
C16 0.0131(10) 0.0188(10) 0.0195(11) 0.0001(9) 0.0037(8) 0.0018(8)
C17 0.0247(12) 0.0192(11) 0.0277(13) 0.0081(9) 0.0036(10) 0.0043(9)
C18 0.0204(11) 0.0152(10) 0.0335(14) 0.0054(9) 0.0027(10) 0.0006(9)
C19 0.0203(11) 0.0190(11) 0.0285(13) -0.0019(9) -0.0063(9) 0.0014(9)
C20 0.0272(12) 0.0308(12) 0.0230(13) 0.0067(10) -0.0029(10) 0.0017(10)
C21 0.0550(17) 0.0342(14) 0.0263(14) -0.0011(11) 0.0013(13) 0.0134(13)
C22 0.0273(12) 0.0229(11) 0.0173(12) -0.0005(9) -0.0006(9) 0.0043(9)
C23 0.0296(12) 0.0165(10) 0.0205(12) -0.0006(9) 0.0051(10) -0.0016(9)
C24 0.0214(12) 0.0354(13) 0.0288(14) 0.0014(11) 0.0021(10) -0.0010(10)
C25 0.0193(11) 0.0176(10) 0.0232(12) -0.0034(9) 0.0015(9) 0.0052(8)
C26 0.0212(11) 0.0212(11) 0.0249(12) 0.0029(9) 0.0069(9) 0.0063(9)
C27 0.0141(10) 0.0191(11) 0.0361(14) 0.0002(10) 0.0033(9) -0.0002(8)
C28 0.0169(11) 0.0212(11) 0.0253(13) -0.0002(9) -0.0051(9) 0.0064(9)
C29 0.0172(10) 0.0136(10) 0.0262(12) 0.0018(9) 0.0030(9) 0.0048(8)
C30 0.0274(12) 0.0209(11) 0.0299(14) 0.0079(10) 0.0004(10) -0.0006(9)

loop_
_atom_type_symbol
_atom_type_description
_atom_type_scat_dispersion_real
_atom_type_scat_dispersion_imag
_atom_type_scat_source
C C 0.0033 0.0016 'International Tables Vol C Tables 4.2.6.8 and 6.1.1.4'
H H 0.0000 0.0000 'International Tables Vol C Tables 4.2.6.8 and 6.1.1.4'
N N 0.0061 0.0033 'International Tables Vol C Tables 4.2.6.8 and 6.1.1.4'
Ni Ni 0.3393 1.1124 'International Tables Vol C Tables 4.2.6.8 and 6.1.1.4'
Br Br -0.2901 2.4595 'International Tables Vol C Tables 4.2.6.8 and 6.1.1.4'

loop_
_exptl_crystal_face_index_h
_exptl_crystal_face_index_k
_exptl_crystal_face_index_l
_exptl_crystal_face_perp_dist
15 -8 -8 0.0439
16 6 -4 0.0234
3 22 0 0.1487
-1 -7 -21 0.0632
16 2 -7 0.0088
-16 0 8 0.0288
-16 -1 8 0.0324
-4 18 -12 0.1478
9 2 19 0.1115
3 -17 14 0.1262
-3 -22 3 0.1140
-10 -4 -17 0.0683
-15 -1 10 0.0367
17 -1 -4 0.0139

loop_
_geom_angle_atom_site_label_1
_geom_angle_atom_site_label_2
_geom_angle_atom_site_label_3
_geom_angle
C1 Ni1 Br1 97.07(6)
C1 Ni1 C10 114.05(9)
C1 Ni1 C11 98.82(9)
C1 Ni1 C12 120.15(9)
C1 Ni1 C13 157.53(9)
C1 Ni1 C14 149.78(9)
C10 Ni1 Br1 130.77(7)
C10 Ni1 C12 65.35(8)
C10 Ni1 C14 37.39(9)
C11 Ni1 Br1 164.11(7)
C11 Ni1 C10 40.02(9)
C11 Ni1 C12 39.49(9)
C11 Ni1 C13 64.78(9)
C11 Ni1 C14 65.10(9)
C12 Ni1 Br1 129.69(6)
C12 Ni1 C14 64.35(9)
C13 Ni1 Br1 99.98(6)
C13 Ni1 C10 64.05(8)
C13 Ni1 C12 37.52(9)
C13 Ni1 C14 38.80(8)
C14 Ni1 Br1 100.44(6)
C1 N1 C2 111.13(18)
C1 N1 C7 125.23(17)
C2 N1 C7 123.58(17)
C1 N2 C3 111.34(18)
C1 N2 C4 125.67(17)
C3 N2 C4 122.95(18)
N1 C1 Ni1 127.42(16)
N2 C1 Ni1 128.59(15)
N2 C1 N1 103.99(17)
C3 C2 N1 106.98(19)
C2 C3 N2 106.56(19)
N2 C4 C5 112.85(18)
C6 C5 C4 122.9(2)
N1 C7 C8 110.91(17)
C9 C8 C7 124.6(2)
C11 C10 Ni1 65.62(12)
C14 C10 Ni1 72.74(13)
C14 C10 C11 107.18(19)
C10 C11 Ni1 74.36(13)
C12 C11 Ni1 74.75(13)
C12 C11 C10 108.9(2)
C11 C12 Ni1 65.76(12)
C13 C12 Ni1 70.99(13)
C13 C12 C11 106.3(2)
C12 C13 Ni1 71.49(12)
C12 C13 C14 109.9(2)
C14 C13 Ni1 72.16(12)
C10 C14 Ni1 69.87(12)
C10 C14 C13 107.2(2)
C10 C14 C15 128.2(2)
C13 C14 Ni1 69.04(12)
C13 C14 C15 124.6(2)
C15 C14 Ni1 127.49(16)
C16 Ni2 Br2 96.44(6)
C16 Ni2 C25 126.90(9)
C16 Ni2 C26 98.82(9)
C16 Ni2 C27 105.63(8)
C16 Ni2 C28 138.98(8)
C16 Ni2 C29 163.76(9)
C25 Ni2 Br2 122.93(6)
C25 Ni2 C28 64.25(8)
C26 Ni2 Br2 161.91(6)
C26 Ni2 C25 39.07(8)
C26 Ni2 C27 40.65(9)
C26 Ni2 C28 65.17(9)
C26 Ni2 C29 65.25(8)
C27 Ni2 Br2 141.93(7)
C27 Ni2 C25 65.71(8)
C27 Ni2 C28 37.48(8)
C27 Ni2 C29 64.88(8)
C28 Ni2 Br2 108.33(6)
C29 Ni2 Br2 98.76(6)
C29 Ni2 C25 38.02(8)
C29 Ni2 C28 38.90(8)
C16 N3 C17 110.97(18)
C16 N3 C22 125.53(17)
C17 N3 C22 123.30(18)
C16 N4 C18 111.23(18)
C16 N4 C19 124.65(17)
C18 N4 C19 124.05(17)
N3 C16 Ni2 128.57(15)
N4 C16 Ni2 127.24(16)
N4 C16 N3 104.17(17)
C18 C17 N3 106.81(19)
C17 C18 N4 106.82(19)
N4 C19 C20 111.77(17)
C21 C20 C19 124.4(2)
N3 C22 C23 111.31(18)
C24 C23 C22 123.5(2)
C26 C25 Ni2 66.01(12)
C29 C25 Ni2 70.53(12)
C29 C25 C26 107.02(19)
C25 C26 Ni2 74.93(13)
C25 C26 C27 108.7(2)
C27 C26 Ni2 72.46(13)
C26 C27 Ni2 66.89(11)
C28 C27 Ni2 73.66(12)
C28 C27 C26 107.16(19)
C27 C28 Ni2 68.86(12)
C27 C28 C29 108.3(2)
C29 C28 Ni2 69.36(11)
C25 C29 Ni2 71.45(12)
C25 C29 C28 108.44(19)
C25 C29 C30 126.5(2)
C28 C29 Ni2 71.74(11)
C28 C29 C30 124.9(2)
C30 C29 Ni2 126.71(15)

loop_
_geom_bond_atom_site_label_1
_geom_bond_atom_site_label_2
_geom_bond_distance
Br1 Ni1 2.3273(3)
Ni1 C1 1.886(2)
Ni1 C10 2.151(2)
Ni1 C11 2.034(2)
Ni1 C12 2.152(2)
Ni1 C13 2.146(2)
Ni1 C14 2.187(2)
N1 C1 1.359(3)
N1 C2 1.383(3)
N1 C7 1.467(3)
N2 C1 1.353(3)
N2 C3 1.389(3)
N2 C4 1.465(3)
C2 C3 1.337(3)
C4 C5 1.488(3)
C5 C6 1.310(3)
C7 C8 1.490(3)
C8 C9 1.310(3)
C10 C11 1.436(3)
C10 C14 1.391(3)
C11 C12 1.419(3)
C12 C13 1.382(3)
C13 C14 1.440(3)
C14 C15 1.490(3)
Br2 Ni2 2.3253(3)
Ni2 C16 1.878(2)
Ni2 C25 2.163(2)
Ni2 C26 2.046(2)
Ni2 C27 2.121(2)
Ni2 C28 2.183(2)
Ni2 C29 2.1508(19)
N3 C16 1.356(3)
N3 C17 1.387(3)
N3 C22 1.465(3)
N4 C16 1.353(3)
N4 C18 1.383(3)
N4 C19 1.464(3)
C17 C18 1.336(3)
C19 C20 1.485(3)
C20 C21 1.311(3)
C22 C23 1.488(3)
C23 C24 1.316(3)
C25 C26 1.412(3)
C25 C29 1.405(3)
C26 C27 1.449(3)
C27 C28 1.384(3)
C28 C29 1.443(3)
C29 C30 1.489(3)

loop_
_geom_torsion_atom_site_label_1
_geom_torsion_atom_site_label_2
_geom_torsion_atom_site_label_3
_geom_torsion_atom_site_label_4
_geom_torsion
Br1 Ni1 C1 N1 70.54(18)
Br1 Ni1 C1 N2 -108.75(19)
Ni1 C10 C11 C12 -67.38(15)
Ni1 C10 C14 C13 59.20(14)
Ni1 C10 C14 C15 -122.4(2)
Ni1 C11 C12 C13 -59.76(15)
Ni1 C12 C13 C14 -62.28(15)
Ni1 C13 C14 C10 -59.72(15)
Ni1 C13 C14 C15 121.8(2)
N1 C2 C3 N2 0.1(2)
N1 C7 C8 C9 -125.1(2)
N2 C4 C5 C6 119.8(2)
C1 N1 C2 C3 -0.1(2)
C1 N1 C7 C8 -111.3(2)
C1 N2 C3 C2 -0.1(2)
C1 N2 C4 C5 98.7(2)
C2 N1 C1 Ni1 -179.37(15)
C2 N1 C1 N2 0.1(2)
C2 N1 C7 C8 65.7(3)
C3 N2 C1 Ni1 179.44(16)
C3 N2 C1 N1 0.0(2)
C3 N2 C4 C5 -78.6(3)
C4 N2 C1 Ni1 1.9(3)
C4 N2 C1 N1 -177.54(19)
C4 N2 C3 C2 177.54(19)
C7 N1 C1 Ni1 -2.0(3)
C7 N1 C1 N2 177.38(19)
C7 N1 C2 C3 -177.49(19)
C10 Ni1 C1 N1 -70.4(2)
C10 Ni1 C1 N2 110.35(19)
C10 C11 C12 Ni1 67.12(15)
C10 C11 C12 C13 7.4(2)
C11 Ni1 C1 N1 -109.14(19)
C11 Ni1 C1 N2 71.6(2)
C11 C10 C14 Ni1 -56.74(14)
C11 C10 C14 C13 2.5(2)
C11 C10 C14 C15 -179.2(2)
C11 C12 C13 Ni1 56.43(14)
C11 C12 C13 C14 -5.8(2)
C12 Ni1 C1 N1 -144.75(17)
C12 Ni1 C1 N2 36.0(2)
C12 C13 C14 Ni1 61.86(15)
C12 C13 C14 C10 2.1(2)
C12 C13 C14 C15 -176.3(2)
C13 Ni1 C1 N1 -150.3(2)
C13 Ni1 C1 N2 30.4(4)
C14 Ni1 C1 N1 -54.6(3)
C14 Ni1 C1 N2 126.1(2)
C14 C10 C11 Ni1 61.25(15)
C14 C10 C11 C12 -6.1(2)
Br2 Ni2 C16 N3 104.82(18)
Br2 Ni2 C16 N4 -76.97(18)
Ni2 C25 C26 C27 -65.14(14)
Ni2 C25 C29 C28 62.60(14)
Ni2 C25 C29 C30 -122.4(2)
Ni2 C26 C27 C28 -63.14(15)
Ni2 C27 C28 C29 -58.27(14)
Ni2 C28 C29 C25 -62.41(14)
Ni2 C28 C29 C30 122.5(2)
N3 C17 C18 N4 0.1(2)
N3 C22 C23 C24 -125.3(2)
N4 C19 C20 C21 123.5(2)
C16 N3 C17 C18 0.1(2)
C16 N3 C22 C23 -103.1(2)
C16 N4 C18 C17 -0.2(3)
C16 N4 C19 C20 113.1(2)
C17 N3 C16 Ni2 178.34(16)
C17 N3 C16 N4 -0.2(2)
C17 N3 C22 C23 71.2(3)
C18 N4 C16 Ni2 -178.33(15)
C18 N4 C16 N3 0.2(2)
C18 N4 C19 C20 -63.5(3)
C19 N4 C16 Ni2 4.6(3)
C19 N4 C16 N3 -176.80(18)
C19 N4 C18 C17 176.86(19)
C22 N3 C16 Ni2 -6.8(3)
C22 N3 C16 N4 174.72(18)
C22 N3 C17 C18 -174.96(19)
C25 Ni2 C16 N3 -35.4(2)
C25 Ni2 C16 N4 142.79(17)
C25 C26 C27 Ni2 66.76(14)
C25 C26 C27 C28 3.6(2)
C26 Ni2 C16 N3 -65.4(2)
C26 Ni2 C16 N4 112.78(19)
C26 C25 C29 Ni2 -55.99(14)
C26 C25 C29 C28 6.6(2)
C26 C25 C29 C30 -178.4(2)
C26 C27 C28 Ni2 58.76(14)
C26 C27 C28 C29 0.5(2)
C27 Ni2 C16 N3 -106.50(19)
C27 Ni2 C16 N4 71.7(2)
C27 C28 C29 Ni2 57.96(15)
C27 C28 C29 C25 -4.4(2)
C27 C28 C29 C30 -179.5(2)
C28 Ni2 C16 N3 -127.45(18)
C28 Ni2 C16 N4 50.8(2)
C29 Ni2 C16 N3 -54.5(4)
C29 Ni2 C16 N4 123.7(3)
C29 C25 C26 Ni2 58.81(14)
C29 C25 C26 C27 -6.3(2)
